data_7708574
loop_
_publ_author_name
'Swaminathan, Srividya'
'Haribabu, Jebiti'
'Mohamed Kasim, Mohamed Subarkhan'
'dasararaju, gayathri'
'Balakrishnan, Nithya'
'Bhuvanesh, Nattamai'
'Echeverria, Cesar'
'Karvembu, R.'

_publ_section_title
;
 Impact of aliphatic acyl and aromatic thioamide substituents on the
 anticancer activity of Ru(II)-p-cymene complexes carrying acylthiourea
 ligands -- In vitro and in vivo studies
;
_journal_name_full 'Dalton Transactions'
_journal_paper_doi 10.1039/D1DT02611A
_journal_year 2021
_chemical_formula_moiety 'C9 H10 N2 O S'
_chemical_formula_sum 'C9 H10 N2 O S'
_chemical_formula_weight 194.25
_space_group_crystal_system monoclinic
_space_group_IT_number 14
_space_group_name_Hall '-P 2ybc'
_space_group_name_H-M_alt 'P 1 21/c 1'
_atom_sites_solution_hydrogens geom
_atom_sites_solution_primary dual
_audit_creation_date 2021-09-02
_audit_creation_method
;
Olex2 1.3
(compiled 2020.11.12 svn.r5f609507 for OlexSys, GUI svn.r6272)
;
_audit_update_record
;
2021-09-18 deposited with the CCDC.	2021-10-15 downloaded from the CCDC.
;
_cell_angle_alpha 90
_cell_angle_beta 111.405(2)
_cell_angle_gamma 90
_cell_formula_units_Z 8
_cell_length_a 9.9321(6)
_cell_length_b 22.3757(14)
_cell_length_c 8.8529(6)
_cell_measurement_reflns_used 9887
_cell_measurement_temperature 110.0
_cell_measurement_theta_max 25.056
_cell_measurement_theta_min 2.383
_cell_volume 1831.7(2)
_computing_cell_refinement 'SAINT V8.38A (Bruker, 2018)'
_computing_data_collection 'APEX 3 (Bruker AXS)'
_computing_data_reduction 'SAINT V8.38A (Bruker, 2018)'
_computing_molecular_graphics 'Olex2 1.3 (Dolomanov et al., 2009)'
_computing_publication_material 'Olex2 1.3 (Dolomanov et al., 2009)'
_computing_structure_refinement 'SHELXL 2018/3 (Sheldrick, 2015)'
_computing_structure_solution 'SHELXT 2018/2 (Sheldrick, 2018)'
_diffrn_ambient_temperature 110.0
_diffrn_measured_fraction_theta_full 0.999
_diffrn_measured_fraction_theta_max 0.999
_diffrn_measurement_device_type 'Bruker QUEST PHOTON-II'
_diffrn_measurement_method '\f and \w scans'
_diffrn_radiation_type MoK\a
_diffrn_radiation_wavelength 0.71073
_diffrn_reflns_av_R_equivalents 0.0920
_diffrn_reflns_av_unetI/netI 0.0493
_diffrn_reflns_Laue_measured_fraction_full 0.999
_diffrn_reflns_Laue_measured_fraction_max 0.999
_diffrn_reflns_limit_h_max 11
_diffrn_reflns_limit_h_min -11
_diffrn_reflns_limit_k_max 26
_diffrn_reflns_limit_k_min -26
_diffrn_reflns_limit_l_max 10
_diffrn_reflns_limit_l_min -10
_diffrn_reflns_number 31733
_diffrn_reflns_point_group_measured_fraction_full 0.999
_diffrn_reflns_point_group_measured_fraction_max 0.999
_diffrn_reflns_theta_full 25.087
_diffrn_reflns_theta_max 25.087
_diffrn_reflns_theta_min 2.202
_diffrn_source_current 1.0
_diffrn_source_power 0.05
_diffrn_source_voltage 50.0
_diffrn_standards_number 0
_exptl_absorpt_coefficient_mu 0.312
_exptl_absorpt_correction_T_max 0.6944
_exptl_absorpt_correction_T_min 0.5437
_exptl_absorpt_correction_type multi-scan
_exptl_absorpt_process_details
;
SADABS-2016/2 (Bruker,2016/2) was used for absorption correction.
wR2(int) was 0.1598 before and 0.0807 after correction.
The Ratio of minimum to maximum transmission is 0.7830.
The \l/2 correction factor is Not present.
;
_exptl_crystal_colour colourless
_exptl_crystal_colour_primary colourless
_exptl_crystal_density_diffrn 1.409
_exptl_crystal_description block
_exptl_crystal_F_000 816
_exptl_crystal_size_max 0.556
_exptl_crystal_size_mid 0.423
_exptl_crystal_size_min 0.04
_refine_diff_density_max 0.303
_refine_diff_density_min -0.323
_refine_diff_density_rms 0.071
_refine_ls_extinction_coef 0.0061(4)
_refine_ls_extinction_expression Fc^*^=kFc[1+0.001xFc^2^\l^3^/sin(2\q)]^-1/4^
_refine_ls_extinction_method 'SHELXL-2018/3 (Sheldrick 2018)'
_refine_ls_goodness_of_fit_ref 1.095
_refine_ls_hydrogen_treatment constr
_refine_ls_matrix_type full
_refine_ls_number_parameters 238
_refine_ls_number_reflns 3271
_refine_ls_number_restraints 0
_refine_ls_restrained_S_all 1.095
_refine_ls_R_factor_all 0.0682
_refine_ls_R_factor_gt 0.0457
_refine_ls_shift/su_max 0.000
_refine_ls_shift/su_mean 0.000
_refine_ls_structure_factor_coef Fsqd
_refine_ls_weighting_details 'w=1/[\s^2^(Fo^2^)+2.5457P] where P=(Fo^2^+2Fc^2^)/3'
_refine_ls_weighting_scheme calc
_refine_ls_wR_factor_gt 0.0766
_refine_ls_wR_factor_ref 0.0839
_reflns_Friedel_coverage 0.000
_reflns_number_gt 2539
_reflns_number_total 3271
_reflns_threshold_expression 'I > 2\s(I)'
_cod_data_source_file d1dt02611a2.cif
_cod_data_source_block svs_acana
_cod_database_code 7708574
_shelx_shelxl_version_number 2018/3
_shelx_space_group_comment
;
The symmetry employed for this shelxl refinement is uniquely defined
by the following loop, which should always be used as a source of
symmetry information in preference to the above space-group names.
They are only intended as comments.
;
_shelx_estimated_absorpt_t_max 0.988
_shelx_estimated_absorpt_t_min 0.846
_olex2_refinement_description
;
1. Fixed Uiso
 At 1.2 times of:
  All C(H) groups, All N(H) groups
 At 1.5 times of:
  All C(H,H,H) groups
2.a Aromatic/amide H refined with riding coordinates:
 N1B(H1B), N2B(H2B), N2(H2), N1(H1), C2(H2A), C5(H5), C6(H6), C6B(H6B),
 C2B(H2BA), C3(H3), C4(H4), C3B(H3B), C5B(H5B), C4B(H4B)
2.b Idealised Me refined as rotating group:
 C9B(H9BA,H9BB,H9BC), C9(H9A,H9B,H9C)
;
_olex2_submission_special_instructions 'No special instructions were received'

loop_
_space_group_symop_operation_xyz
'x, y, z'
'-x, y+1/2, -z+1/2'
'-x, -y, -z'
'x, -y-1/2, z-1/2'

loop_
_atom_site_label
_atom_site_type_symbol
_atom_site_fract_x
_atom_site_fract_y
_atom_site_fract_z
_atom_site_U_iso_or_equiv
_atom_site_adp_type
_atom_site_occupancy
_atom_site_site_symmetry_order
_atom_site_calc_flag
_atom_site_refinement_flags_posn
_atom_site_refinement_flags_adp
_atom_site_refinement_flags_occupancy
_atom_site_disorder_assembly
_atom_site_disorder_group
S1B S 0.28736(7) 0.38404(3) 0.07767(8) 0.01751(18) Uani 1 1 d . . . . .
S1 S 1.19349(7) 0.54920(3) 0.82279(8) 0.02011(18) Uani 1 1 d . . . . .
O1B O 0.59607(19) 0.52237(7) 0.4005(2) 0.0183(4) Uani 1 1 d . . . . .
O1 O 0.77075(18) 0.44544(8) 0.6482(2) 0.0204(4) Uani 1 1 d . . . . .
N1B N 0.5236(2) 0.40814(9) 0.3389(2) 0.0141(5) Uani 1 1 d . . . . .
H1B H 0.583250 0.435367 0.398882 0.017 Uiso 1 1 calc R U . . .
N2B N 0.4139(2) 0.48785(9) 0.1760(2) 0.0144(5) Uani 1 1 d . . . . .
H2B H 0.347440 0.499512 0.084073 0.017 Uiso 1 1 calc R U . . .
N2 N 1.0063(2) 0.46376(9) 0.8035(2) 0.0138(5) Uani 1 1 d . . . . .
H2 H 1.081452 0.448398 0.881279 0.017 Uiso 1 1 calc R U . . .
N1 N 0.9108(2) 0.54616(9) 0.6418(2) 0.0135(5) Uani 1 1 d . . . . .
H1 H 0.830790 0.524910 0.604739 0.016 Uiso 1 1 calc R U . . .
C1 C 0.9054(3) 0.60582(11) 0.5799(3) 0.0121(5) Uani 1 1 d . . . . .
C1B C 0.5519(3) 0.34753(11) 0.3922(3) 0.0132(6) Uani 1 1 d . . . . .
C8B C 0.5022(3) 0.53247(11) 0.2694(3) 0.0142(6) Uani 1 1 d . . . . .
C8 C 0.8837(3) 0.42848(11) 0.7502(3) 0.0143(6) Uani 1 1 d . . . . .
C2 C 0.8383(3) 0.61439(11) 0.4147(3) 0.0141(6) Uani 1 1 d . . . . .
H2A H 0.805336 0.581114 0.344110 0.017 Uiso 1 1 calc R U . . .
C7 C 1.0264(3) 0.52026(11) 0.7505(3) 0.0145(6) Uani 1 1 d . . . . .
C7B C 0.4170(3) 0.42737(11) 0.2087(3) 0.0132(6) Uani 1 1 d . . . . .
C5 C 0.9381(3) 0.71102(11) 0.6190(3) 0.0169(6) Uani 1 1 d . . . . .
H5 H 0.973931 0.744183 0.689301 0.020 Uiso 1 1 calc R U . . .
C6 C 0.9552(3) 0.65406(11) 0.6825(3) 0.0152(6) Uani 1 1 d . . . . .
H6 H 1.000865 0.648022 0.796090 0.018 Uiso 1 1 calc R U . . .
C6B C 0.4528(3) 0.31472(11) 0.4347(3) 0.0174(6) Uani 1 1 d . . . . .
H6B H 0.361114 0.331205 0.421653 0.021 Uiso 1 1 calc R U . . .
C2B C 0.6859(3) 0.32381(11) 0.4110(3) 0.0153(6) Uani 1 1 d . . . . .
H2BA H 0.753607 0.346716 0.382552 0.018 Uiso 1 1 calc R U . . .
C9B C 0.4744(3) 0.59285(11) 0.1924(3) 0.0172(6) Uani 1 1 d . . . . .
H9BA H 0.498956 0.623596 0.276987 0.026 Uiso 1 1 calc R U . . .
H9BB H 0.372059 0.596314 0.123274 0.026 Uiso 1 1 calc R U . . .
H9BC H 0.534110 0.598269 0.126361 0.026 Uiso 1 1 calc R U . . .
C3 C 0.8197(3) 0.67191(11) 0.3529(3) 0.0161(6) Uani 1 1 d . . . . .
H3 H 0.772148 0.678023 0.239577 0.019 Uiso 1 1 calc R U . . .
C4 C 0.8694(3) 0.72046(11) 0.4541(3) 0.0172(6) Uani 1 1 d . . . . .
H4 H 0.856680 0.759851 0.411088 0.021 Uiso 1 1 calc R U . . .
C3B C 0.7204(3) 0.26640(11) 0.4717(3) 0.0190(6) Uani 1 1 d . . . . .
H3B H 0.811645 0.249675 0.483510 0.023 Uiso 1 1 calc R U . . .
C9 C 0.9018(3) 0.36824(11) 0.8280(3) 0.0190(6) Uani 1 1 d . . . . .
H9A H 0.883377 0.371011 0.929244 0.028 Uiso 1 1 calc R U . . .
H9B H 1.000655 0.354004 0.851472 0.028 Uiso 1 1 calc R U . . .
H9C H 0.833076 0.340194 0.754214 0.028 Uiso 1 1 calc R U . . .
C5B C 0.4891(3) 0.25748(12) 0.4965(3) 0.0212(6) Uani 1 1 d . . . . .
H5B H 0.421855 0.234678 0.526063 0.025 Uiso 1 1 calc R U . . .
C4B C 0.6225(3) 0.23342(12) 0.5152(3) 0.0209(6) Uani 1 1 d . . . . .
H4B H 0.646781 0.194253 0.557876 0.025 Uiso 1 1 calc R U . . .

loop_
_atom_site_aniso_label
_atom_site_aniso_U_11
_atom_site_aniso_U_22
_atom_site_aniso_U_33
_atom_site_aniso_U_23
_atom_site_aniso_U_13
_atom_site_aniso_U_12
S1B 0.0194(4) 0.0124(3) 0.0158(3) -0.0004(3) 0.0005(3) -0.0022(3)
S1 0.0151(4) 0.0171(4) 0.0241(4) 0.0060(3) 0.0024(3) -0.0024(3)
O1B 0.0186(10) 0.0150(10) 0.0158(10) 0.0016(8) -0.0002(9) -0.0032(8)
O1 0.0147(10) 0.0181(10) 0.0216(10) 0.0048(8) -0.0013(9) -0.0028(8)
N1B 0.0141(12) 0.0106(11) 0.0140(11) 0.0000(9) 0.0008(10) -0.0028(9)
N2B 0.0155(12) 0.0099(11) 0.0139(11) 0.0020(9) 0.0007(9) 0.0007(9)
N2 0.0123(11) 0.0119(11) 0.0135(11) 0.0035(9) 0.0001(9) 0.0005(9)
N1 0.0125(11) 0.0109(11) 0.0144(11) 0.0020(9) 0.0017(9) -0.0009(9)
C1 0.0107(13) 0.0111(13) 0.0154(13) 0.0024(11) 0.0060(11) 0.0012(10)
C1B 0.0189(14) 0.0105(13) 0.0086(13) 0.0011(10) 0.0031(11) -0.0005(11)
C8B 0.0154(14) 0.0136(14) 0.0153(14) -0.0004(11) 0.0078(12) -0.0004(11)
C8 0.0177(14) 0.0142(14) 0.0113(13) -0.0026(11) 0.0056(12) -0.0015(11)
C2 0.0151(14) 0.0130(13) 0.0169(14) -0.0034(11) 0.0088(11) -0.0025(11)
C7 0.0198(14) 0.0118(14) 0.0130(13) -0.0027(11) 0.0073(12) -0.0014(11)
C7B 0.0135(14) 0.0126(13) 0.0152(14) -0.0002(11) 0.0073(11) 0.0009(10)
C5 0.0212(15) 0.0123(14) 0.0201(14) -0.0028(11) 0.0109(12) -0.0026(11)
C6 0.0193(14) 0.0151(14) 0.0112(13) 0.0010(11) 0.0055(11) 0.0006(11)
C6B 0.0164(14) 0.0176(15) 0.0175(14) 0.0002(12) 0.0054(12) -0.0009(11)
C2B 0.0181(14) 0.0138(14) 0.0142(13) -0.0012(11) 0.0062(12) -0.0025(11)
C9B 0.0155(14) 0.0127(14) 0.0197(14) 0.0000(11) 0.0021(12) -0.0021(11)
C3 0.0175(14) 0.0193(15) 0.0111(13) 0.0026(11) 0.0049(11) 0.0004(11)
C4 0.0216(15) 0.0108(14) 0.0241(15) 0.0033(12) 0.0141(13) 0.0005(11)
C3B 0.0195(15) 0.0191(15) 0.0163(14) -0.0011(12) 0.0040(12) 0.0048(12)
C9 0.0207(15) 0.0149(14) 0.0190(14) 0.0040(11) 0.0046(12) -0.0008(11)
C5B 0.0261(16) 0.0185(15) 0.0190(15) 0.0018(12) 0.0081(13) -0.0061(12)
C4B 0.0329(17) 0.0111(14) 0.0143(14) 0.0005(11) 0.0034(13) 0.0003(12)

loop_
_atom_type_symbol
_atom_type_description
_atom_type_scat_dispersion_real
_atom_type_scat_dispersion_imag
_atom_type_scat_source
C C 0.0033 0.0016 'International Tables Vol C Tables 4.2.6.8 and 6.1.1.4'
H H 0.0000 0.0000 'International Tables Vol C Tables 4.2.6.8 and 6.1.1.4'
N N 0.0061 0.0033 'International Tables Vol C Tables 4.2.6.8 and 6.1.1.4'
O O 0.0106 0.0060 'International Tables Vol C Tables 4.2.6.8 and 6.1.1.4'
S S 0.1246 0.1234 'International Tables Vol C Tables 4.2.6.8 and 6.1.1.4'

loop_
_geom_angle_atom_site_label_1
_geom_angle_atom_site_label_2
_geom_angle_atom_site_label_3
_geom_angle
_geom_angle_site_symmetry_1
_geom_angle_site_symmetry_3
_geom_angle_publ_flag
C1B N1B H1B 116.7 . . ?
C7B N1B H1B 116.7 . . ?
C7B N1B C1B 126.5(2) . . ?
C8B N2B H2B 115.8 . . ?
C7B N2B H2B 115.8 . . ?
C7B N2B C8B 128.3(2) . . ?
C8 N2 H2 115.7 . . ?
C8 N2 C7 128.5(2) . . ?
C7 N2 H2 115.7 . . ?
C1 N1 H1 117.2 . . ?
C7 N1 H1 117.2 . . ?
C7 N1 C1 125.6(2) . . ?
C2 C1 N1 118.0(2) . . ?
C6 C1 N1 121.4(2) . . ?
C6 C1 C2 120.4(2) . . ?
C6B C1B N1B 121.3(2) . . ?
C6B C1B C2B 120.7(2) . . ?
C2B C1B N1B 117.9(2) . . ?
O1B C8B N2B 122.2(2) . . ?
O1B C8B C9B 123.6(2) . . ?
N2B C8B C9B 114.1(2) . . ?
O1 C8 N2 122.3(2) . . ?
O1 C8 C9 123.1(2) . . ?
N2 C8 C9 114.5(2) . . ?
C1 C2 H2A 120.3 . . ?
C1 C2 C3 119.4(2) . . ?
C3 C2 H2A 120.3 . . ?
N2 C7 S1 117.88(19) . . ?
N1 C7 S1 125.47(19) . . ?
N1 C7 N2 116.6(2) . . ?
N1B C7B S1B 125.43(19) . . ?
N1B C7B N2B 116.8(2) . . ?
N2B C7B S1B 117.73(18) . . ?
C6 C5 H5 119.6 . . ?
C6 C5 C4 120.7(2) . . ?
C4 C5 H5 119.6 . . ?
C1 C6 H6 120.2 . . ?
C5 C6 C1 119.6(2) . . ?
C5 C6 H6 120.2 . . ?
C1B C6B H6B 120.4 . . ?
C1B C6B C5B 119.2(2) . . ?
C5B C6B H6B 120.4 . . ?
C1B C2B H2BA 120.2 . . ?
C1B C2B C3B 119.5(2) . . ?
C3B C2B H2BA 120.2 . . ?
C8B C9B H9BA 109.5 . . ?
C8B C9B H9BB 109.5 . . ?
C8B C9B H9BC 109.5 . . ?
H9BA C9B H9BB 109.5 . . ?
H9BA C9B H9BC 109.5 . . ?
H9BB C9B H9BC 109.5 . . ?
C2 C3 H3 119.6 . . ?
C4 C3 C2 120.7(2) . . ?
C4 C3 H3 119.6 . . ?
C5 C4 H4 120.4 . . ?
C3 C4 C5 119.1(2) . . ?
C3 C4 H4 120.4 . . ?
C2B C3B H3B 119.9 . . ?
C4B C3B C2B 120.2(2) . . ?
C4B C3B H3B 119.9 . . ?
C8 C9 H9A 109.5 . . ?
C8 C9 H9B 109.5 . . ?
C8 C9 H9C 109.5 . . ?
H9A C9 H9B 109.5 . . ?
H9A C9 H9C 109.5 . . ?
H9B C9 H9C 109.5 . . ?
C6B C5B H5B 119.8 . . ?
C4B C5B C6B 120.4(2) . . ?
C4B C5B H5B 119.8 . . ?
C3B C4B H4B 120.0 . . ?
C5B C4B C3B 120.0(2) . . ?
C5B C4B H4B 120.0 . . ?

loop_
_geom_bond_atom_site_label_1
_geom_bond_atom_site_label_2
_geom_bond_distance
_geom_bond_site_symmetry_2
_geom_bond_publ_flag
S1B C7B 1.689(3) . ?
S1 C7 1.676(3) . ?
O1B C8B 1.216(3) . ?
O1 C8 1.216(3) . ?
N1B H1B 0.8800 . ?
N1B C1B 1.430(3) . ?
N1B C7B 1.321(3) . ?
N2B H2B 0.8800 . ?
N2B C8B 1.386(3) . ?
N2B C7B 1.382(3) . ?
N2 H2 0.8800 . ?
N2 C8 1.381(3) . ?
N2 C7 1.388(3) . ?
N1 H1 0.8800 . ?
N1 C1 1.437(3) . ?
N1 C7 1.332(3) . ?
C1 C2 1.382(3) . ?
C1 C6 1.381(3) . ?
C1B C6B 1.385(3) . ?
C1B C2B 1.386(3) . ?
C8B C9B 1.493(3) . ?
C8 C9 1.494(3) . ?
C2 H2A 0.9500 . ?
C2 C3 1.384(3) . ?
C5 H5 0.9500 . ?
C5 C6 1.378(3) . ?
C5 C4 1.384(4) . ?
C6 H6 0.9500 . ?
C6B H6B 0.9500 . ?
C6B C5B 1.388(4) . ?
C2B H2BA 0.9500 . ?
C2B C3B 1.386(3) . ?
C9B H9BA 0.9800 . ?
C9B H9BB 0.9800 . ?
C9B H9BC 0.9800 . ?
C3 H3 0.9500 . ?
C3 C4 1.380(3) . ?
C4 H4 0.9500 . ?
C3B H3B 0.9500 . ?
C3B C4B 1.383(4) . ?
C9 H9A 0.9800 . ?
C9 H9B 0.9800 . ?
C9 H9C 0.9800 . ?
C5B H5B 0.9500 . ?
C5B C4B 1.383(4) . ?
C4B H4B 0.9500 . ?

loop_
_geom_torsion_atom_site_label_1
_geom_torsion_atom_site_label_2
_geom_torsion_atom_site_label_3
_geom_torsion_atom_site_label_4
_geom_torsion
_geom_torsion_site_symmetry_1
_geom_torsion_site_symmetry_2
_geom_torsion_site_symmetry_3
_geom_torsion_site_symmetry_4
_geom_torsion_publ_flag
N1B C1B C6B C5B -175.5(2) . . . . ?
N1B C1B C2B C3B 176.2(2) . . . . ?
N1 C1 C2 C3 174.2(2) . . . . ?
N1 C1 C6 C5 -175.1(2) . . . . ?
C1 N1 C7 S1 -6.8(3) . . . . ?
C1 N1 C7 N2 175.4(2) . . . . ?
C1 C2 C3 C4 1.1(4) . . . . ?
C1B N1B C7B S1B 1.4(4) . . . . ?
C1B N1B C7B N2B -177.1(2) . . . . ?
C1B C6B C5B C4B -0.1(4) . . . . ?
C1B C2B C3B C4B -0.9(4) . . . . ?
C8B N2B C7B S1B 175.73(19) . . . . ?
C8B N2B C7B N1B -5.7(4) . . . . ?
C8 N2 C7 S1 -173.01(19) . . . . ?
C8 N2 C7 N1 5.0(4) . . . . ?
C2 C1 C6 C5 -0.3(4) . . . . ?
C2 C3 C4 C5 -0.2(4) . . . . ?
C7 N2 C8 O1 -3.1(4) . . . . ?
C7 N2 C8 C9 176.9(2) . . . . ?
C7 N1 C1 C2 135.0(2) . . . . ?
C7 N1 C1 C6 -50.1(3) . . . . ?
C7B N1B C1B C6B -62.0(3) . . . . ?
C7B N1B C1B C2B 122.4(3) . . . . ?
C7B N2B C8B O1B -1.6(4) . . . . ?
C7B N2B C8B C9B 176.6(2) . . . . ?
C6 C1 C2 C3 -0.9(4) . . . . ?
C6 C5 C4 C3 -0.9(4) . . . . ?
C6B C1B C2B C3B 0.6(4) . . . . ?
C6B C5B C4B C3B -0.2(4) . . . . ?
C2B C1B C6B C5B -0.1(4) . . . . ?
C2B C3B C4B C5B 0.7(4) . . . . ?
C4 C5 C6 C1 1.2(4) . . . . ?
